data_4340209
loop_
_publ_author_name
'Chivers, Tristram'
'Eisler, Dana J.'
'Fedorchuk, Chantall'
'Schatte, Gabriele'
'Tuononen, Heikki M.'
'Boer\'e, Ren\'e T'

_publ_section_title
;
 Syntheses and structures of magnesium and zinc boraamidinates: EPR and
 DFT investigations of Li, Mg, Zn, B, and In complexes of the
 [PhB(NtBu)2].- anion radical.
;
_journal_issue 5
_journal_name_full 'Inorganic chemistry'
_journal_page_first 2119
_journal_page_last 2131
_journal_paper_doi 10.1021/ic0520014
_journal_volume 45
_journal_year 2006
_chemical_formula_sum 'C36 H66 B2 Li2 N4 O2 Zn'
_chemical_formula_weight 687.80
_chemical_name_systematic
; 
 ? 
;
_space_group_IT_number 14
_symmetry_cell_setting monoclinic
_symmetry_space_group_name_Hall '-P 2yn'
_symmetry_space_group_name_H-M 'P 1 21/n 1'
_atom_sites_solution_hydrogens geom
_atom_sites_solution_primary direct
_atom_sites_solution_secondary difmap
_audit_creation_method SHELXL-97
_cell_angle_alpha 90.00
_cell_angle_beta 109.42(3)
_cell_angle_gamma 90.00
_cell_formula_units_Z 4
_cell_length_a 13.057(3)
_cell_length_b 17.268(4)
_cell_length_c 19.428(4)
_cell_measurement_temperature 173(2)
_cell_volume 4131.2(18)
_computing_cell_refinement 'Nonius DENZO'
_computing_data_collection 'Nonius COLLECT'
_computing_data_reduction 'Nonius DENZO'
_computing_molecular_graphics 'Bruker SHELXTL'
_computing_publication_material 'Bruker SHELXTL'
_computing_structure_refinement 'SHELXL-97 (Sheldrick, 1997)'
_computing_structure_solution 'SHELXS-97 (Sheldrick, 1990)'
_diffrn_ambient_temperature 173(2)
_diffrn_measured_fraction_theta_full 0.989
_diffrn_measured_fraction_theta_max 0.989
_diffrn_measurement_device_type 'Nonius Kappa CCD'
_diffrn_measurement_method 'phi\omega scans'
_diffrn_radiation_monochromator graphite
_diffrn_radiation_source 'fine-focus sealed tube'
_diffrn_radiation_type MoK\a
_diffrn_radiation_wavelength 0.71073
_diffrn_reflns_av_R_equivalents 0.061
_diffrn_reflns_av_sigmaI/netI 0.0651
_diffrn_reflns_limit_h_max 15
_diffrn_reflns_limit_h_min -15
_diffrn_reflns_limit_k_max 19
_diffrn_reflns_limit_k_min -20
_diffrn_reflns_limit_l_max 23
_diffrn_reflns_limit_l_min -23
_diffrn_reflns_number 25362
_diffrn_reflns_theta_full 25.01
_diffrn_reflns_theta_max 25.01
_diffrn_reflns_theta_min 3.31
_exptl_absorpt_coefficient_mu 0.627
_exptl_absorpt_correction_T_max 0.9814
_exptl_absorpt_correction_T_min 0.9400
_exptl_absorpt_correction_type integration
_exptl_absorpt_process_details 'HKL Scalepack (Otwinowski & Minor 1997)'
_exptl_crystal_colour colourless
_exptl_crystal_density_diffrn 1.106
_exptl_crystal_density_method 'not measured'
_exptl_crystal_description rod
_exptl_crystal_F_000 1488
_exptl_crystal_size_max 0.10
_exptl_crystal_size_mid 0.06
_exptl_crystal_size_min 0.03
_refine_diff_density_max 0.597
_refine_diff_density_min -0.398
_refine_diff_density_rms 0.059
_refine_ls_extinction_method none
_refine_ls_goodness_of_fit_ref 1.031
_refine_ls_hydrogen_treatment constr
_refine_ls_matrix_type full
_refine_ls_number_parameters 386
_refine_ls_number_reflns 7201
_refine_ls_number_restraints 56
_refine_ls_restrained_S_all 1.048
_refine_ls_R_factor_all 0.1323
_refine_ls_R_factor_gt 0.0749
_refine_ls_shift/su_max 0.001
_refine_ls_shift/su_mean 0.000
_refine_ls_structure_factor_coef Fsqd
_refine_ls_weighting_details 'calc w=1/[\s^2^(Fo^2^)+(0.0768P)^2^+7.0593P] where P=(Fo^2^+2Fc^2^)/3'
_refine_ls_weighting_scheme calc
_refine_ls_wR_factor_gt 0.1726
_refine_ls_wR_factor_ref 0.2078
_reflns_number_gt 4470
_reflns_number_total 7201
_reflns_threshold_expression >2sigma(I)
_cod_data_source_file ic0520014rom20051118_090606.cif
_cod_data_source_block complex6c
_cod_depositor_comments
;
The following automatic conversions were performed:

'_symmetry_cell_setting' value 'Monoclinic' changed to 'monoclinic'
according to
/usr/data/users/saulius/automatic-downloads/retrospective/ACS/lib/dictionaries/cif_core.dic
dictionary named 'cif_core.dic' version 2.4.2 from 2011-04-26.

Automatic conversion script
Id: cif_fix_values 2281 2013-09-26 08:29:07Z andrius 
;
_cod_original_cell_volume 4131.4(14)
_cod_original_sg_symbol_H-M P2(1)/n
_cod_database_code 4340209

loop_
_symmetry_equiv_pos_as_xyz
'x, y, z'
'-x+1/2, y+1/2, -z+1/2'
'-x, -y, -z'
'x-1/2, -y-1/2, z-1/2'

loop_
_atom_site_label
_atom_site_type_symbol
_atom_site_fract_x
_atom_site_fract_y
_atom_site_fract_z
_atom_site_U_iso_or_equiv
_atom_site_adp_type
_atom_site_occupancy
_atom_site_symmetry_multiplicity
_atom_site_calc_flag
_atom_site_refinement_flags
_atom_site_disorder_assembly
_atom_site_disorder_group
Zn1 Zn 0.64438(4) 0.27921(3) 0.82595(3) 0.0570(2) Uani 1 1 d . A .
N1 N 0.4987(3) 0.2190(2) 0.7881(2) 0.0584(10) Uani 1 1 d . A .
C1 C 0.4672(4) 0.1483(3) 0.7439(3) 0.0680(15) Uani 1 1 d D . .
C2 C 0.4863(9) 0.0740(5) 0.7920(6) 0.065(3) Uiso 0.55 1 d PD A 1
H2A H 0.4399 0.0755 0.8225 0.098 Uiso 0.55 1 calc PR A 1
H2B H 0.5626 0.0716 0.8232 0.098 Uiso 0.55 1 calc PR A 1
H2C H 0.4686 0.0282 0.7605 0.098 Uiso 0.55 1 calc PR A 1
C3 C 0.5459(8) 0.1394(6) 0.6986(6) 0.072(3) Uiso 0.55 1 d PD A 1
H3A H 0.5383 0.1843 0.6664 0.108 Uiso 0.55 1 calc PR A 1
H3B H 0.5277 0.0921 0.6691 0.108 Uiso 0.55 1 calc PR A 1
H3C H 0.6210 0.1362 0.7319 0.108 Uiso 0.55 1 calc PR A 1
C4 C 0.3541(7) 0.1507(7) 0.6897(6) 0.078(3) Uiso 0.55 1 d PD A 1
H4A H 0.3018 0.1565 0.7156 0.116 Uiso 0.55 1 calc PR A 1
H4B H 0.3394 0.1025 0.6615 0.116 Uiso 0.55 1 calc PR A 1
H4C H 0.3474 0.1947 0.6566 0.116 Uiso 0.55 1 calc PR A 1
C2A C 0.5238(12) 0.0747(6) 0.7778(8) 0.083(5) Uiso 0.45 1 d PD A 2
H2AA H 0.4951 0.0573 0.8159 0.124 Uiso 0.45 1 calc PR A 2
H2AB H 0.6019 0.0842 0.7994 0.124 Uiso 0.45 1 calc PR A 2
H2AC H 0.5110 0.0345 0.7403 0.124 Uiso 0.45 1 calc PR A 2
C3A C 0.4707(14) 0.1694(10) 0.6680(6) 0.103(5) Uiso 0.45 1 d PD A 2
H3AA H 0.4060 0.1996 0.6416 0.154 Uiso 0.45 1 calc PR A 2
H3AB H 0.4724 0.1219 0.6408 0.154 Uiso 0.45 1 calc PR A 2
H3AC H 0.5359 0.2001 0.6731 0.154 Uiso 0.45 1 calc PR A 2
C4A C 0.3422(6) 0.1369(7) 0.7267(7) 0.064(3) Uiso 0.45 1 d PD A 2
H4AA H 0.3235 0.1481 0.7705 0.096 Uiso 0.45 1 calc PR A 2
H4AB H 0.3226 0.0832 0.7114 0.096 Uiso 0.45 1 calc PR A 2
H4AC H 0.3024 0.1721 0.6873 0.096 Uiso 0.45 1 calc PR A 2
B1 B 0.4882(4) 0.2387(4) 0.8572(4) 0.0609(16) Uani 1 1 d . . .
C5 C 0.4248(4) 0.1904(3) 0.9009(3) 0.0696(15) Uani 1 1 d D A .
C6 C 0.3195(8) 0.2029(6) 0.9003(7) 0.089(4) Uiso 0.55 1 d PD A 1
H6A H 0.2784 0.2427 0.8697 0.107 Uiso 0.55 1 calc PR A 1
C7 C 0.2700(10) 0.1601(8) 0.9422(8) 0.104(4) Uiso 0.55 1 d PD A 1
H7A H 0.1977 0.1717 0.9396 0.125 Uiso 0.55 1 calc PR A 1
C8 C 0.3253(12) 0.1024(9) 0.9863(10) 0.114(5) Uiso 0.55 1 d PD A 1
H8A H 0.2907 0.0724 1.0132 0.136 Uiso 0.55 1 calc PR A 1
C9 C 0.4305(11) 0.0874(9) 0.9923(8) 0.102(5) Uiso 0.55 1 d PD A 1
H9A H 0.4705 0.0483 1.0244 0.122 Uiso 0.55 1 calc PR A 1
C10 C 0.4785(9) 0.1309(8) 0.9500(7) 0.073(5) Uiso 0.55 1 d PD A 1
H10A H 0.5516 0.1196 0.9545 0.088 Uiso 0.55 1 calc PR A 1
C6A C 0.3104(8) 0.2006(6) 0.8712(7) 0.069(4) Uiso 0.45 1 d PD A 2
H6AA H 0.2801 0.2344 0.8310 0.082 Uiso 0.45 1 calc PR A 2
C7A C 0.2428(9) 0.1606(7) 0.9016(8) 0.082(4) Uiso 0.45 1 d PD A 2
H7AA H 0.1662 0.1664 0.8820 0.099 Uiso 0.45 1 calc PR A 2
C8A C 0.2874(12) 0.1141(10) 0.9587(9) 0.089(5) Uiso 0.45 1 d PD A 2
H8AA H 0.2413 0.0881 0.9802 0.106 Uiso 0.45 1 calc PR A 2
C9A C 0.3965(13) 0.1027(11) 0.9872(9) 0.102(6) Uiso 0.45 1 d PD A 2
H9AA H 0.4258 0.0684 1.0271 0.122 Uiso 0.45 1 calc PR A 2
C10A C 0.4646(11) 0.1418(11) 0.9573(9) 0.089(8) Uiso 0.45 1 d PD A 2
H10B H 0.5408 0.1339 0.9771 0.107 Uiso 0.45 1 calc PR A 2
N2 N 0.5407(3) 0.3129(2) 0.8771(2) 0.0607(11) Uani 1 1 d . A .
C11 C 0.5556(4) 0.3592(4) 0.9436(3) 0.0745(17) Uani 1 1 d . . .
C12 C 0.4466(5) 0.3923(4) 0.9447(4) 0.103(2) Uani 1 1 d . A .
H12A H 0.3975 0.3496 0.9453 0.154 Uiso 1 1 calc R . .
H12B H 0.4140 0.4240 0.9010 0.154 Uiso 1 1 calc R . .
H12C H 0.4590 0.4243 0.9884 0.154 Uiso 1 1 calc R . .
C13 C 0.6052(6) 0.3119(5) 1.0138(4) 0.099(2) Uani 1 1 d . A .
H13A H 0.6752 0.2905 1.0148 0.149 Uiso 1 1 calc R . .
H13B H 0.5560 0.2695 1.0151 0.149 Uiso 1 1 calc R . .
H13C H 0.6161 0.3455 1.0563 0.149 Uiso 1 1 calc R . .
C14 C 0.6321(5) 0.4263(4) 0.9422(4) 0.096(2) Uani 1 1 d . A .
H14A H 0.7018 0.4055 0.9420 0.144 Uiso 1 1 calc R . .
H14B H 0.6437 0.4588 0.9855 0.144 Uiso 1 1 calc R . .
H14C H 0.5994 0.4575 0.8981 0.144 Uiso 1 1 calc R . .
N3 N 0.8000(3) 0.2420(2) 0.8558(2) 0.0517(10) Uani 1 1 d . . .
C15 C 0.8650(4) 0.1989(3) 0.9212(3) 0.0580(13) Uani 1 1 d . A .
C16 C 0.9633(5) 0.1617(4) 0.9093(4) 0.0835(19) Uani 1 1 d . . .
H16A H 1.0099 0.2021 0.9002 0.125 Uiso 1 1 calc R A .
H16B H 0.9392 0.1268 0.8672 0.125 Uiso 1 1 calc R . .
H16C H 1.0042 0.1323 0.9529 0.125 Uiso 1 1 calc R . .
C17 C 0.7943(4) 0.1346(4) 0.9351(3) 0.0744(16) Uani 1 1 d . . .
H17A H 0.7712 0.0998 0.8929 0.112 Uiso 1 1 calc R A .
H17B H 0.7301 0.1573 0.9428 0.112 Uiso 1 1 calc R . .
H17C H 0.8359 0.1052 0.9786 0.112 Uiso 1 1 calc R . .
C18 C 0.9009(5) 0.2512(4) 0.9891(3) 0.0856(19) Uani 1 1 d . . .
H18A H 0.9464 0.2932 0.9816 0.128 Uiso 1 1 calc R A .
H18B H 0.9423 0.2205 1.0317 0.128 Uiso 1 1 calc R . .
H18C H 0.8367 0.2731 0.9973 0.128 Uiso 1 1 calc R . .
B2 B 0.8228(5) 0.3145(3) 0.8269(3) 0.0543(14) Uani 1 1 d . A .
C19 C 0.9363(4) 0.3615(3) 0.8540(3) 0.0535(12) Uani 1 1 d . . .
C20 C 0.9503(4) 0.4243(3) 0.9007(3) 0.0627(14) Uani 1 1 d . A .
H20A H 0.8927 0.4389 0.9176 0.075 Uiso 1 1 calc R . .
C21 C 1.0467(5) 0.4667(3) 0.9234(3) 0.0724(16) Uani 1 1 d . . .
H21A H 1.0541 0.5095 0.9554 0.087 Uiso 1 1 calc R A .
C22 C 1.1312(5) 0.4466(4) 0.8995(3) 0.0745(17) Uani 1 1 d . A .
H22A H 1.1971 0.4753 0.9151 0.089 Uiso 1 1 calc R . .
C23 C 1.1198(4) 0.3854(4) 0.8533(3) 0.0706(15) Uani 1 1 d . . .
H23A H 1.1774 0.3717 0.8360 0.085 Uiso 1 1 calc R A .
C24 C 1.0238(4) 0.3429(3) 0.8316(3) 0.0636(14) Uani 1 1 d . A .
H24A H 1.0179 0.2996 0.8004 0.076 Uiso 1 1 calc R . .
N4 N 0.7289(3) 0.3339(2) 0.7668(2) 0.0553(10) Uani 1 1 d . . .
C25 C 0.7078(4) 0.4015(3) 0.7175(3) 0.0645(14) Uani 1 1 d . A .
C26 C 0.7110(6) 0.4774(3) 0.7585(3) 0.0848(18) Uani 1 1 d . . .
H26A H 0.6586 0.4750 0.7848 0.127 Uiso 1 1 calc R A .
H26B H 0.6922 0.5204 0.7237 0.127 Uiso 1 1 calc R . .
H26C H 0.7841 0.4854 0.7935 0.127 Uiso 1 1 calc R . .
C27 C 0.7902(6) 0.4068(4) 0.6770(4) 0.0823(18) Uani 1 1 d . . .
H27A H 0.7897 0.3584 0.6506 0.123 Uiso 1 1 calc R A .
H27B H 0.8629 0.4156 0.7122 0.123 Uiso 1 1 calc R . .
H27C H 0.7707 0.4500 0.6422 0.123 Uiso 1 1 calc R . .
C28 C 0.5959(5) 0.3915(4) 0.6601(4) 0.098(2) Uani 1 1 d . . .
H28A H 0.5410 0.3878 0.6843 0.146 Uiso 1 1 calc R A .
H28B H 0.5948 0.3441 0.6321 0.146 Uiso 1 1 calc R . .
H28C H 0.5799 0.4361 0.6271 0.146 Uiso 1 1 calc R . .
Li1 Li 0.4476(8) 0.3295(6) 0.7712(6) 0.078(3) Uiso 1 1 d . A .
O1 O 0.3302(4) 0.3907(3) 0.7103(3) 0.1074(16) Uani 1 1 d D . .
C29 C 0.3958(18) 0.5216(15) 0.722(2) 0.133(9) Uiso 0.35 1 d PD A 1
H29A H 0.3795 0.5753 0.7307 0.199 Uiso 0.35 1 calc PR A 1
H29B H 0.4053 0.5182 0.6737 0.199 Uiso 0.35 1 calc PR A 1
H29C H 0.4627 0.5050 0.7594 0.199 Uiso 0.35 1 calc PR A 1
C30 C 0.3033(9) 0.4699(5) 0.7228(7) 0.166(4) Uiso 0.35 1 d PD A 1
H30A H 0.2921 0.4739 0.7706 0.199 Uiso 0.35 1 calc PR A 1
H30B H 0.2354 0.4860 0.6843 0.199 Uiso 0.35 1 calc PR A 1
C29A C 0.3891(18) 0.5245(14) 0.7695(14) 0.148(9) Uiso 0.40 1 d PD A 2
H29D H 0.3562 0.5750 0.7717 0.223 Uiso 0.40 1 calc PR A 2
H29E H 0.4468 0.5305 0.7481 0.223 Uiso 0.40 1 calc PR A 2
H29F H 0.4197 0.5032 0.8189 0.223 Uiso 0.40 1 calc PR A 2
C30A C 0.3033(9) 0.4699(5) 0.7228(7) 0.166(4) Uiso 0.40 1 d PD A 2
H30C H 0.2448 0.4674 0.7446 0.199 Uiso 0.40 1 calc PR A 2
H30D H 0.2716 0.4946 0.6743 0.199 Uiso 0.40 1 calc PR A 2
C29B C 0.327(4) 0.503(3) 0.6568(19) 0.182(18) Uiso 0.25 1 d PD A 3
H29G H 0.3138 0.5593 0.6542 0.273 Uiso 0.25 1 calc PR A 3
H29H H 0.2796 0.4787 0.6121 0.273 Uiso 0.25 1 calc PR A 3
H29I H 0.4031 0.4935 0.6618 0.273 Uiso 0.25 1 calc PR A 3
C30B C 0.3033(9) 0.4699(5) 0.7228(7) 0.166(4) Uiso 0.25 1 d PD A 3
H30E H 0.3516 0.4912 0.7697 0.199 Uiso 0.25 1 calc PR A 3
H30F H 0.2263 0.4761 0.7193 0.199 Uiso 0.25 1 calc PR A 3
C31 C 0.2449(7) 0.3610(6) 0.6466(5) 0.129(3) Uiso 1 1 d D A .
H31A H 0.2717 0.3149 0.6274 0.155 Uiso 1 1 calc R . .
H31B H 0.2245 0.4009 0.6078 0.155 Uiso 1 1 calc R . .
C32 C 0.1463(9) 0.3392(8) 0.6675(7) 0.204(5) Uiso 1 1 d D . .
H32A H 0.0897 0.3180 0.6248 0.305 Uiso 1 1 calc R A .
H32B H 0.1186 0.3853 0.6849 0.305 Uiso 1 1 calc R . .
H32C H 0.1672 0.3002 0.7064 0.305 Uiso 1 1 calc R . .
Li2 Li 0.7485(7) 0.2211(5) 0.7447(5) 0.065(2) Uiso 1 1 d . A .
O2 O 0.7954(4) 0.1741(3) 0.6725(2) 0.0923(13) Uani 1 1 d D . .
C33 C 0.7007(11) 0.2056(7) 0.5450(7) 0.144(4) Uiso 0.75 1 d PD A 1
H33A H 0.6549 0.1834 0.4985 0.215 Uiso 0.75 1 calc PR A 1
H33B H 0.7668 0.2271 0.5392 0.215 Uiso 0.75 1 calc PR A 1
H33C H 0.6608 0.2468 0.5598 0.215 Uiso 0.75 1 calc PR A 1
C34 C 0.7300(7) 0.1451(6) 0.6009(4) 0.132(3) Uiso 0.75 1 d PD A 1
H34A H 0.6628 0.1216 0.6045 0.158 Uiso 0.75 1 calc PR A 1
H34B H 0.7709 0.1040 0.5859 0.158 Uiso 0.75 1 calc PR A 1
C33A C 0.794(3) 0.165(2) 0.5510(19) 0.137(13) Uiso 0.25 1 d PD A 3
H33D H 0.7550 0.1466 0.5015 0.206 Uiso 0.25 1 calc PR A 3
H33E H 0.8656 0.1403 0.5691 0.206 Uiso 0.25 1 calc PR A 3
H33F H 0.8033 0.2214 0.5501 0.206 Uiso 0.25 1 calc PR A 3
C34A C 0.7300(7) 0.1451(6) 0.6009(4) 0.132(3) Uiso 0.25 1 d PD A 3
H34C H 0.6579 0.1705 0.5841 0.158 Uiso 0.25 1 calc PR A 3
H34D H 0.7196 0.0884 0.6025 0.158 Uiso 0.25 1 calc PR A 3
C35 C 0.9074(7) 0.1664(7) 0.6855(6) 0.150(4) Uiso 0.35 1 d PD A 2
H35A H 0.9364 0.1145 0.7035 0.180 Uiso 0.35 1 calc PR A 2
H35B H 0.9517 0.2077 0.7169 0.180 Uiso 0.35 1 calc PR A 2
C36 C 0.887(2) 0.1785(16) 0.6043(8) 0.130(8) Uiso 0.35 1 d PD A 2
H36A H 0.9565 0.1772 0.5951 0.194 Uiso 0.35 1 calc PR A 2
H36B H 0.8523 0.2289 0.5893 0.194 Uiso 0.35 1 calc PR A 2
H36C H 0.8398 0.1373 0.5764 0.194 Uiso 0.35 1 calc PR A 2
C35A C 0.9074(7) 0.1664(7) 0.6855(6) 0.150(4) Uiso 0.25 1 d PD A 3
H35C H 0.9307 0.1882 0.7355 0.180 Uiso 0.25 1 calc PR A 3
H35D H 0.9134 0.2110 0.6551 0.180 Uiso 0.25 1 calc PR A 3
C36A C 1.0167(16) 0.1308(19) 0.6916(19) 0.118(10) Uiso 0.25 1 d PD A 3
H36D H 1.0730 0.1709 0.7058 0.177 Uiso 0.25 1 calc PR A 3
H36E H 1.0132 0.1089 0.6444 0.177 Uiso 0.25 1 calc PR A 3
H36F H 1.0342 0.0898 0.7286 0.177 Uiso 0.25 1 calc PR A 3
C35B C 0.9074(7) 0.1664(7) 0.6855(6) 0.150(4) Uiso 0.40 1 d PD A 1
H35E H 0.9187 0.1134 0.6700 0.180 Uiso 0.40 1 calc PR A 1
H35F H 0.9431 0.1683 0.7391 0.180 Uiso 0.40 1 calc PR A 1
C36B C 0.9703(18) 0.2199(12) 0.6535(14) 0.134(8) Uiso 0.40 1 d PD A 1
H36G H 1.0470 0.2048 0.6706 0.201 Uiso 0.40 1 calc PR A 1
H36H H 0.9635 0.2732 0.6689 0.201 Uiso 0.40 1 calc PR A 1
H36I H 0.9415 0.2168 0.6001 0.201 Uiso 0.40 1 calc PR A 1

loop_
_atom_site_aniso_label
_atom_site_aniso_U_11
_atom_site_aniso_U_22
_atom_site_aniso_U_33
_atom_site_aniso_U_23
_atom_site_aniso_U_13
_atom_site_aniso_U_12
Zn1 0.0496(3) 0.0547(4) 0.0600(4) -0.0075(3) 0.0093(3) -0.0044(3)
N1 0.057(2) 0.052(2) 0.059(3) -0.011(2) 0.011(2) -0.007(2)
C1 0.066(3) 0.063(3) 0.068(4) -0.014(3) 0.011(3) -0.016(3)
B1 0.041(3) 0.061(4) 0.071(4) -0.005(3) 0.007(3) 0.008(3)
C5 0.053(3) 0.074(4) 0.088(4) -0.016(3) 0.032(3) -0.004(3)
N2 0.052(2) 0.056(3) 0.070(3) -0.016(2) 0.014(2) -0.004(2)
C11 0.061(3) 0.075(4) 0.085(4) -0.033(3) 0.020(3) -0.004(3)
C12 0.075(4) 0.106(5) 0.134(6) -0.049(5) 0.043(4) 0.008(4)
C13 0.100(5) 0.122(6) 0.070(4) -0.028(4) 0.020(4) 0.002(4)
C14 0.089(4) 0.083(5) 0.112(6) -0.050(4) 0.028(4) -0.018(4)
N3 0.045(2) 0.054(2) 0.048(2) -0.0019(19) 0.0049(17) -0.0028(18)
C15 0.050(3) 0.062(3) 0.055(3) 0.004(2) 0.008(2) 0.003(2)
C16 0.063(3) 0.084(4) 0.103(5) 0.029(4) 0.028(3) 0.016(3)
C17 0.065(3) 0.079(4) 0.074(4) 0.019(3) 0.016(3) -0.001(3)
C18 0.091(4) 0.089(4) 0.055(4) 0.004(3) -0.004(3) 0.005(4)
B2 0.056(3) 0.050(3) 0.052(3) -0.012(3) 0.012(3) -0.005(3)
C19 0.051(3) 0.050(3) 0.054(3) -0.003(2) 0.009(2) -0.006(2)
C20 0.062(3) 0.060(3) 0.061(3) -0.006(3) 0.013(3) -0.008(3)
C21 0.081(4) 0.059(3) 0.063(4) -0.004(3) 0.005(3) -0.012(3)
C22 0.059(3) 0.073(4) 0.075(4) 0.014(3) 0.001(3) -0.016(3)
C23 0.055(3) 0.076(4) 0.081(4) 0.010(3) 0.023(3) -0.004(3)
C24 0.060(3) 0.056(3) 0.074(4) -0.006(3) 0.022(3) -0.005(3)
N4 0.054(2) 0.049(2) 0.054(2) -0.001(2) 0.0060(19) -0.0037(19)
C25 0.073(3) 0.048(3) 0.060(3) 0.000(3) 0.005(3) 0.000(3)
C26 0.114(5) 0.053(3) 0.076(4) 0.002(3) 0.017(4) 0.013(3)
C27 0.106(5) 0.063(4) 0.079(4) 0.015(3) 0.033(4) 0.002(3)
C28 0.087(4) 0.085(5) 0.089(5) 0.023(4) -0.013(4) -0.009(4)
O1 0.088(3) 0.085(3) 0.125(4) -0.003(3) 0.003(3) 0.022(3)
O2 0.125(4) 0.088(3) 0.049(2) -0.015(2) 0.009(2) 0.000(3)

loop_
_atom_type_symbol
_atom_type_description
_atom_type_scat_dispersion_real
_atom_type_scat_dispersion_imag
_atom_type_scat_source
C C 0.0033 0.0016 'International Tables Vol C Tables 4.2.6.8 and 6.1.1.4'
H H 0.0000 0.0000 'International Tables Vol C Tables 4.2.6.8 and 6.1.1.4'
Li Li -0.0003 0.0001 'International Tables Vol C Tables 4.2.6.8 and 6.1.1.4'
B B 0.0013 0.0007 'International Tables Vol C Tables 4.2.6.8 and 6.1.1.4'
N N 0.0061 0.0033 'International Tables Vol C Tables 4.2.6.8 and 6.1.1.4'
O O 0.0106 0.0060 'International Tables Vol C Tables 4.2.6.8 and 6.1.1.4'
Zn Zn 0.2839 1.4301 'International Tables Vol C Tables 4.2.6.8 and 6.1.1.4'

loop_
_geom_angle_atom_site_label_1
_geom_angle_atom_site_label_2
_geom_angle_atom_site_label_3
_geom_angle
N2 Zn1 N3 136.58(17)
N2 Zn1 N4 135.53(17)
N3 Zn1 N4 68.52(16)
N2 Zn1 N1 68.43(16)
N3 Zn1 N1 131.04(16)
N4 Zn1 N1 128.82(16)
B1 N1 C1 130.4(4)
B1 N1 Li1 78.3(4)
C1 N1 Li1 132.8(4)
B1 N1 Zn1 84.9(3)
C1 N1 Zn1 132.0(3)
Li1 N1 Zn1 78.3(3)
N1 C1 C4 114.0(6)
N1 C1 C2A 116.3(7)
N1 C1 C3A 105.8(8)
C2A C1 C3A 117.0(10)
N1 C1 C2 112.0(6)
C4 C1 C2 111.5(7)
N1 C1 C4A 107.4(6)
C2A C1 C4A 108.1(8)
C3A C1 C4A 100.8(9)
N1 C1 C3 107.5(5)
C4 C1 C3 106.5(7)
C2 C1 C3 104.6(7)
N1 B1 N2 106.0(5)
N1 B1 C5 126.8(5)
N2 B1 C5 127.1(5)
C6 C5 C10 112.6(9)
C10A C5 C6A 118.6(10)
C10A C5 B1 129.1(8)
C6 C5 B1 126.9(7)
C10 C5 B1 120.4(6)
C6A C5 B1 112.3(7)
C5 C6 C7 124.0(8)
C8 C7 C6 120.1(10)
C7 C8 C9 120.2(13)
C8 C9 C10 118.7(10)
C9 C10 C5 124.3(8)
C7A C6A C5 119.6(8)
C8A C7A C6A 119.1(10)
C7A C8A C9A 122.2(14)
C8A C9A C10A 119.3(11)
C5 C10A C9A 121.2(9)
B1 N2 C11 128.9(5)
B1 N2 Zn1 87.1(3)
C11 N2 Zn1 132.3(3)
B1 N2 Li1 77.5(4)
C11 N2 Li1 132.0(5)
Zn1 N2 Li1 79.4(3)
N2 C11 C13 112.5(5)
N2 C11 C14 106.9(5)
C13 C11 C14 109.4(6)
N2 C11 C12 111.0(5)
C13 C11 C12 107.7(6)
C14 C11 C12 109.2(5)
B2 N3 C15 129.7(4)
B2 N3 Zn1 86.0(3)
C15 N3 Zn1 130.0(3)
B2 N3 Li2 77.5(4)
C15 N3 Li2 135.0(4)
Zn1 N3 Li2 79.0(3)
N3 C15 C16 110.8(4)
N3 C15 C17 108.1(4)
C16 C15 C17 108.1(5)
N3 C15 C18 111.6(4)
C16 C15 C18 110.3(5)
C17 C15 C18 107.8(5)
N4 B2 N3 106.9(4)
N4 B2 C19 126.5(5)
N3 B2 C19 126.5(5)
C20 C19 C24 116.2(5)
C20 C19 B2 120.8(5)
C24 C19 B2 122.9(4)
C19 C20 C21 121.8(5)
C22 C21 C20 120.1(6)
C23 C22 C21 119.6(5)
C22 C23 C24 119.9(6)
C19 C24 C23 122.4(5)
B2 N4 C25 129.9(4)
B2 N4 Li2 79.2(4)
C25 N4 Li2 129.1(4)
B2 N4 Zn1 84.8(3)
C25 N4 Zn1 134.7(3)
Li2 N4 Zn1 78.9(3)
N4 C25 C28 108.1(4)
N4 C25 C26 111.9(4)
C28 C25 C26 109.4(5)
N4 C25 C27 111.7(4)
C28 C25 C27 107.3(5)
C26 C25 C27 108.4(5)
O1 Li1 N1 141.1(6)
O1 Li1 N2 142.3(6)
N1 Li1 N2 69.3(4)
C30 O1 C31 108.4(7)
C30 O1 Li1 127.3(7)
C31 O1 Li1 124.0(6)
O1 C30 C29 108.3(14)
O1 C31 C32 109.7(8)
O2 Li2 N4 131.6(5)
O2 Li2 N3 140.9(5)
N4 Li2 N3 68.4(3)
C35 O2 C34 112.6(7)
C35 O2 Li2 118.8(6)
C34 O2 Li2 128.6(6)
O2 C34 C33 112.9(8)
O2 C35 C36 89.3(12)

loop_
_geom_bond_atom_site_label_1
_geom_bond_atom_site_label_2
_geom_bond_distance
Zn1 N2 2.013(4)
Zn1 N3 2.024(4)
Zn1 N4 2.067(4)
Zn1 N1 2.076(4)
N1 B1 1.436(8)
N1 C1 1.469(6)
N1 Li1 2.012(12)
C1 C4 1.502(7)
C1 C2A 1.509(7)
C1 C3A 1.533(8)
C1 C2 1.558(7)
C1 C4A 1.565(7)
C1 C3 1.568(7)
B1 N2 1.443(7)
B1 C5 1.602(9)
C5 C10A 1.341(11)
C5 C6 1.387(10)
C5 C10 1.419(10)
C5 C6A 1.422(10)
C6 C7 1.405(13)
C7 C8 1.356(14)
C8 C9 1.364(13)
C9 C10 1.405(12)
C6A C7A 1.397(13)
C7A C8A 1.336(14)
C8A C9A 1.361(14)
C9A C10A 1.389(14)
N2 C11 1.477(7)
N2 Li1 2.031(11)
C11 C13 1.535(9)
C11 C14 1.536(8)
C11 C12 1.540(8)
N3 B2 1.443(7)
N3 C15 1.473(6)
N3 Li2 2.068(10)
C15 C16 1.520(7)
C15 C17 1.525(7)
C15 C18 1.536(8)
B2 N4 1.425(7)
B2 C19 1.616(7)
B2 Li2 2.250(11)
C19 C20 1.387(7)
C19 C24 1.388(7)
C20 C21 1.395(7)
C21 C22 1.376(8)
C22 C23 1.363(8)
C23 C24 1.391(7)
N4 C25 1.477(6)
N4 Li2 2.028(10)
C25 C28 1.525(8)
C25 C26 1.528(7)
C25 C27 1.531(8)
Li1 O1 1.914(11)
O1 C30 1.453(8)
O1 C31 1.456(7)
C29 C30 1.509(10)
C31 C32 1.521(6)
Li2 O2 1.891(10)
O2 C35 1.405(8)
O2 C34 1.458(7)
C33 C34 1.464(9)
C35 C36 1.524(10)
